data_4114966
loop_
_publ_author_name
'Peter Tremmel'
'Armin Geyer'

_publ_section_title
;
 An Oligomeric Ser-Pro Dipeptide Mimetic Assuming the Polyproline II Helix
 Conformation
;
_journal_name_full 'Journal of the American Chemical Society'
_journal_page_first 8548
_journal_page_last 8549
_journal_paper_doi 10.1021/ja026098u
_journal_volume 124
_journal_year 2002
_chemical_formula_moiety 'C15 H24 N2 O8 S1'
_chemical_formula_sum 'C15 H24 N2 O8 S'
_chemical_formula_weight 784.84
_chemical_name_systematic
; 
 ? 
;
_space_group_IT_number 78
_symmetry_cell_setting tetragonal
_symmetry_space_group_name_Hall 'P 4cw'
_symmetry_space_group_name_H-M 'P 43'
_atom_sites_solution_hydrogens geom
_atom_sites_solution_primary direct
_atom_sites_solution_secondary difmap
_audit_creation_method SHELXL-97
_cell_angle_alpha 90.00
_cell_angle_beta 90.00
_cell_angle_gamma 90.00
_cell_formula_units_Z 8
_cell_length_a 15.7940(8)
_cell_length_b 15.7940(8)
_cell_length_c 15.1279(12)
_cell_measurement_reflns_used 25
_cell_measurement_temperature 183(2)
_cell_volume 3773.7(4)
_computing_cell_refinement Celdim
_computing_data_collection 'Enraf-Nonius CAD4'
_computing_data_reduction 'HELENA (A.L.Spek)'
_computing_structure_refinement 'SHELXL-97 (Sheldrick, 1997)'
_computing_structure_solution 'SHELXS-97 (Sheldrick, 1990)'
_diffrn_ambient_temperature 183(2)
_diffrn_measured_fraction_theta_full 0.997
_diffrn_measured_fraction_theta_max 0.997
_diffrn_measurement_device_type 'Enraf-Nonius CAD4'
_diffrn_measurement_method w2q-scans
_diffrn_radiation_monochromator graphite
_diffrn_radiation_source 'fine-focus sealed tube'
_diffrn_radiation_type MoK\a
_diffrn_radiation_wavelength 0.71073
_diffrn_reflns_av_R_equivalents 0.0485
_diffrn_reflns_av_sigmaI/netI 0.1204
_diffrn_reflns_limit_h_max 18
_diffrn_reflns_limit_h_min -18
_diffrn_reflns_limit_k_max 18
_diffrn_reflns_limit_k_min -18
_diffrn_reflns_limit_l_max 17
_diffrn_reflns_limit_l_min -17
_diffrn_reflns_number 7448
_diffrn_reflns_theta_full 25.02
_diffrn_reflns_theta_max 25.02
_diffrn_reflns_theta_min 2.27
_diffrn_standards_interval_time 60
_diffrn_standards_number 3
_exptl_absorpt_coefficient_mu 0.216
_exptl_absorpt_correction_type none
_exptl_crystal_colour colourless
_exptl_crystal_density_diffrn 1.381
_exptl_crystal_F_000 1664
_exptl_crystal_size_max 0.3
_exptl_crystal_size_mid 0.2
_exptl_crystal_size_min 0.1
_refine_diff_density_max 0.286
_refine_diff_density_min -0.264
_refine_diff_density_rms 0.058
_refine_ls_abs_structure_details 'Flack H D (1983), Acta Cryst. A39, 876-881'
_refine_ls_abs_structure_Flack 0.00(11)
_refine_ls_extinction_method none
_refine_ls_goodness_of_fit_ref 1.009
_refine_ls_hydrogen_treatment mixed
_refine_ls_matrix_type full
_refine_ls_number_parameters 472
_refine_ls_number_reflns 6649
_refine_ls_number_restraints 1
_refine_ls_restrained_S_all 1.009
_refine_ls_R_factor_all 0.1468
_refine_ls_R_factor_gt 0.0586
_refine_ls_shift/su_max 0.191
_refine_ls_shift/su_mean 0.001
_refine_ls_structure_factor_coef Fsqd
_refine_ls_weighting_details 'calc w=1/[\s^2^(Fo^2^)+(0.0463P)^2^+0.8920P] where P=(Fo^2^+2Fc^2^)/3'
_refine_ls_weighting_scheme calc
_refine_ls_wR_factor_gt 0.1033
_refine_ls_wR_factor_ref 0.1267
_reflns_number_gt 4026
_reflns_number_total 6649
_reflns_threshold_expression >2sigma(I)
_cod_data_source_file ja026098u.cif
_cod_data_source_block k363
_cod_database_code 4114966

loop_
_symmetry_equiv_pos_as_xyz
'x, y, z'
'-y, x, z+3/4'
'-x, -y, z+1/2'
'y, -x, z+1/4'

loop_
_atom_site_label
_atom_site_type_symbol
_atom_site_fract_x
_atom_site_fract_y
_atom_site_fract_z
_atom_site_U_iso_or_equiv
_atom_site_adp_type
_atom_site_occupancy
_atom_site_symmetry_multiplicity
_atom_site_calc_flag
_atom_site_refinement_flags
S1 S 0.61120(9) 0.16283(10) 0.17957(11) 0.0366(4) Uani 1 1 d .
O8 O 0.2764(2) 0.4400(2) -0.0782(3) 0.0352(10) Uani 1 1 d .
O3 O 0.3193(2) 0.3069(2) 0.2346(2) 0.0300(10) Uani 1 1 d .
O6 O 0.3767(2) 0.0059(2) 0.0597(3) 0.0354(10) Uani 1 1 d .
O1 O 0.4622(2) 0.2249(2) 0.3116(2) 0.0306(10) Uani 1 1 d .
O2 O 0.5161(2) 0.4237(2) 0.2058(3) 0.0353(10) Uani 1 1 d .
H2 H 0.4941 0.4712 0.2009 0.050 Uiso 1 1 calc R
O4 O 0.3438(2) 0.2053(2) 0.0385(2) 0.0288(10) Uani 1 1 d .
O5 O 0.3330(2) 0.0777(2) 0.1800(3) 0.0348(10) Uani 1 1 d .
O7 O 0.4180(2) 0.4383(3) -0.0553(3) 0.0417(12) Uani 1 1 d .
N1 N 0.4597(3) 0.2025(3) 0.1247(3) 0.0246(11) Uani 1 1 d .
N2 N 0.3262(3) 0.3727(3) 0.0373(3) 0.0272(11) Uani 1 1 d .
C12 C 0.2788(4) 0.4831(4) -0.1645(4) 0.0430(17) Uani 1 1 d .
C13 C 0.3267(5) 0.4287(5) -0.2303(4) 0.069(2) Uani 1 1 d .
H13A H 0.3009 0.3745 -0.2338 0.050 Uiso 1 1 calc R
H13B H 0.3838 0.4227 -0.2114 0.050 Uiso 1 1 calc R
H13C H 0.3255 0.4549 -0.2868 0.050 Uiso 1 1 calc R
C14 C 0.3158(4) 0.5699(4) -0.1545(4) 0.0483(18) Uani 1 1 d .
H14A H 0.3745 0.5654 -0.1415 0.050 Uiso 1 1 calc R
H14B H 0.2879 0.5987 -0.1077 0.050 Uiso 1 1 calc R
H14C H 0.3085 0.6006 -0.2079 0.050 Uiso 1 1 calc R
C15 C 0.1868(4) 0.4900(5) -0.1862(5) 0.073(3) Uani 1 1 d .
H15A H 0.1634 0.4349 -0.1928 0.050 Uiso 1 1 calc R
H15B H 0.1800 0.5206 -0.2398 0.050 Uiso 1 1 calc R
H15C H 0.1583 0.5189 -0.1398 0.050 Uiso 1 1 calc R
C4 C 0.3760(3) 0.3637(3) 0.1913(4) 0.0279(14) Uani 1 1 d .
C9 C 0.3831(4) 0.0655(3) 0.1222(4) 0.0272(14) Uani 1 1 d .
C10 C 0.3010(4) -0.0449(4) 0.0633(5) 0.0468(18) Uani 1 1 d .
H10A H 0.3020 -0.0854 0.0169 0.050 Uiso 1 1 calc R
H10B H 0.2528 -0.0095 0.0568 0.050 Uiso 1 1 calc R
H10C H 0.2983 -0.0733 0.1186 0.050 Uiso 1 1 calc R
C7 C 0.4678(3) 0.1109(3) 0.1094(4) 0.0279(14) Uani 1 1 d .
C11 C 0.3468(3) 0.4180(3) -0.0338(4) 0.0271(13) Uani 1 1 d .
C3 C 0.4571(3) 0.3666(3) 0.2467(4) 0.0287(14) Uani 1 1 d .
C8 C 0.5317(3) 0.0804(3) 0.1775(5) 0.0391(16) Uani 1 1 d .
H8A H 0.5557 0.0278 0.1602 0.050 Uiso 1 1 calc R
H8B H 0.5059 0.0740 0.2338 0.050 Uiso 1 1 calc R
C1 C 0.5314(3) 0.2451(3) 0.1694(4) 0.0236(12) Uani 1 1 d .
C6 C 0.3965(3) 0.2439(3) 0.0820(4) 0.0241(13) Uani 1 1 d .
C2 C 0.5053(3) 0.2833(3) 0.2575(3) 0.0234(13) Uani 1 1 d .
C5 C 0.3918(3) 0.3392(3) 0.0942(3) 0.0250(13) Uani 1 1 d .
H5 H 0.4444 0.3629 0.0765 0.050 Uiso 1 1 calc R
S2 S -0.11031(9) 0.32515(10) 0.16913(11) 0.0359(4) Uani 1 1 d .
O11 O 0.1865(2) 0.1858(2) 0.2015(2) 0.0312(10) Uani 1 1 d .
O12 O 0.1532(2) 0.3036(2) 0.0187(2) 0.0277(9) Uani 1 1 d .
O9 O 0.0414(2) 0.2548(3) 0.2932(2) 0.0325(10) Uani 1 1 d .
H9 H 0.0896 0.2641 0.2758 0.050 Uiso 1 1 calc R
O15 O 0.0835(2) 0.0814(3) -0.0978(3) 0.0392(11) Uani 1 1 d .
O16 O 0.2223(2) 0.0993(2) -0.1317(2) 0.0327(10) Uani 1 1 d .
O10 O -0.0076(2) 0.0651(2) 0.1689(3) 0.0336(10) Uani 1 1 d .
O14 O 0.1281(2) 0.4989(2) 0.0891(3) 0.0353(11) Uani 1 1 d .
O13 O 0.1675(2) 0.4011(2) 0.1876(3) 0.0335(10) Uani 1 1 d .
N3 N 0.0415(3) 0.2939(3) 0.1092(3) 0.0243(11) Uani 1 1 d .
N4 N 0.1762(3) 0.1376(3) -0.0003(3) 0.0255(11) Uani 1 1 d .
H4 H 0.2319 0.1446 0.0131 0.050 Uiso 1 1 calc R
C23 C -0.0330(4) 0.4094(3) 0.1774(5) 0.0386(16) Uani 1 1 d .
C21 C 0.1034(3) 0.2590(3) 0.0603(3) 0.0209(12) Uani 1 1 d .
C17 C 0.0001(3) 0.1998(4) 0.2334(4) 0.0274(14) Uani 1 1 d .
C27 C 0.2154(4) 0.0590(4) -0.2198(4) 0.0304(14) Uani 1 1 d .
C29 C 0.1944(4) -0.0335(4) -0.2093(4) 0.0498(19) Uani 1 1 d .
H29A H 0.2359 -0.0598 -0.1730 0.050 Uiso 1 1 calc R
H29B H 0.1939 -0.0600 -0.2657 0.050 Uiso 1 1 calc R
H29C H 0.1403 -0.0391 -0.1826 0.050 Uiso 1 1 calc R
C18 C 0.0497(3) 0.1201(3) 0.2133(4) 0.0266(13) Uani 1 1 d .
H18 H 0.0656 0.0946 0.2677 0.050 Uiso 1 1 calc R
C25 C 0.2038(4) 0.5490(4) 0.1059(4) 0.0422(17) Uani 1 1 d .
H25A H 0.2028 0.5984 0.0701 0.050 Uiso 1 1 calc R
H25B H 0.2526 0.5164 0.0921 0.050 Uiso 1 1 calc R
H25C H 0.2054 0.5648 0.1665 0.050 Uiso 1 1 calc R
C28 C 0.1526(4) 0.1058(4) -0.2769(4) 0.0482(18) Uani 1 1 d .
H28A H 0.1687 0.1637 -0.2809 0.050 Uiso 1 1 calc R
H28B H 0.0978 0.1018 -0.2513 0.050 Uiso 1 1 calc R
H28C H 0.1519 0.0815 -0.3343 0.050 Uiso 1 1 calc R
C30 C 0.3043(4) 0.0697(5) -0.2568(4) 0.053(2) Uani 1 1 d .
H30A H 0.3165 0.1283 -0.2632 0.050 Uiso 1 1 calc R
H30B H 0.3078 0.0427 -0.3129 0.050 Uiso 1 1 calc R
H30C H 0.3440 0.0448 -0.2175 0.050 Uiso 1 1 calc R
C16 C -0.0288(3) 0.2466(3) 0.1499(3) 0.0255(14) Uani 1 1 d .
C20 C 0.1119(3) 0.1629(3) 0.0623(4) 0.0239(12) Uani 1 1 d .
C24 C 0.1181(4) 0.4271(3) 0.1333(4) 0.0269(14) Uani 1 1 d .
C22 C 0.0349(3) 0.3867(3) 0.1076(4) 0.0287(14) Uani 1 1 d .
H22 H 0.0178 0.4056 0.0507 0.050 Uiso 1 1 calc R
C19 C 0.1301(3) 0.1308(3) 0.1557(3) 0.0238(13) Uani 1 1 d .
C26 C 0.1540(3) 0.1039(3) -0.0780(4) 0.0237(12) Uani 1 1 d .
H111 H 0.2644 0.3695 0.0393 0.050 Uiso 1 1 d .
H11 H 0.5512 0.2965 0.1329 0.050 Uiso 1 1 d .
H161 H -0.0425 0.2072 0.1059 0.050 Uiso 1 1 d .
H171 H -0.0551 0.1882 0.2509 0.050 Uiso 1 1 d .
H182 H 0.0082 0.0097 0.1529 0.050 Uiso 1 1 d .
H191 H 0.1477 0.0657 0.1652 0.050 Uiso 1 1 d .
H192 H 0.2333 0.1578 0.2269 0.050 Uiso 1 1 d .
H201 H 0.0561 0.1392 0.0404 0.050 Uiso 1 1 d .
H21 H 0.5588 0.2985 0.2799 0.050 Uiso 1 1 d .
H221 H 0.4036 0.2343 0.2802 0.050 Uiso 1 1 d .
H231 H 0.0015 0.4035 0.2353 0.050 Uiso 1 1 d .
H232 H -0.0662 0.4644 0.1750 0.050 Uiso 1 1 d .
H31 H 0.4505 0.4049 0.3037 0.050 Uiso 1 1 d .
H41 H 0.3439 0.4232 0.1956 0.050 Uiso 1 1 d .
H42 H 0.2590 0.3227 0.2136 0.050 Uiso 1 1 d .
H71 H 0.4917 0.1059 0.0417 0.050 Uiso 1 1 d .

loop_
_atom_site_aniso_label
_atom_site_aniso_U_11
_atom_site_aniso_U_22
_atom_site_aniso_U_33
_atom_site_aniso_U_23
_atom_site_aniso_U_13
_atom_site_aniso_U_12
S1 0.0226(8) 0.0348(9) 0.0525(11) -0.0016(9) -0.0075(8) 0.0087(7)
O8 0.024(2) 0.042(2) 0.039(2) 0.025(2) -0.006(2) -0.0021(18)
O3 0.023(2) 0.038(2) 0.029(2) 0.0060(19) -0.0004(18) -0.0028(18)
O6 0.032(2) 0.025(2) 0.050(3) -0.012(2) -0.005(2) -0.0019(19)
O1 0.031(2) 0.034(2) 0.027(2) 0.0135(19) -0.0023(19) -0.0009(18)
O2 0.029(2) 0.025(2) 0.053(3) 0.000(2) -0.003(2) -0.0025(19)
O4 0.026(2) 0.032(2) 0.028(2) -0.0026(18) -0.0120(19) -0.0020(18)
O5 0.036(2) 0.031(2) 0.037(3) 0.000(2) 0.004(2) 0.0043(19)
O7 0.020(2) 0.061(3) 0.044(3) 0.023(2) -0.005(2) -0.007(2)
N1 0.020(3) 0.020(3) 0.034(3) -0.001(2) -0.005(2) -0.001(2)
N2 0.020(3) 0.031(3) 0.031(3) 0.015(2) -0.002(2) 0.004(2)
C12 0.034(4) 0.052(4) 0.043(4) 0.020(4) -0.015(3) -0.006(3)
C13 0.099(7) 0.069(6) 0.038(4) 0.009(4) -0.015(4) -0.001(5)
C14 0.047(4) 0.045(4) 0.053(4) 0.025(4) 0.002(4) -0.006(3)
C15 0.048(4) 0.078(6) 0.094(7) 0.053(5) -0.029(5) -0.017(4)
C4 0.027(3) 0.022(3) 0.036(4) 0.003(3) 0.000(3) 0.003(2)
C9 0.029(3) 0.021(3) 0.032(3) 0.005(3) -0.013(3) 0.009(3)
C10 0.036(4) 0.029(4) 0.076(5) -0.005(4) -0.013(4) 0.001(3)
C7 0.025(3) 0.019(3) 0.040(4) -0.001(3) -0.002(3) 0.003(3)
C11 0.024(3) 0.028(3) 0.030(3) 0.003(3) -0.004(3) 0.002(3)
C3 0.021(3) 0.027(3) 0.038(4) -0.007(3) -0.008(3) -0.006(2)
C8 0.034(3) 0.026(3) 0.058(4) 0.009(3) -0.014(3) 0.006(3)
C1 0.022(3) 0.023(3) 0.026(3) 0.005(3) -0.004(3) 0.002(2)
C6 0.021(3) 0.029(3) 0.023(3) 0.007(3) 0.003(3) 0.008(3)
C2 0.019(3) 0.030(3) 0.021(3) 0.001(3) -0.008(3) -0.001(3)
C5 0.021(3) 0.023(3) 0.030(3) 0.005(3) 0.000(3) 0.004(2)
S2 0.0237(8) 0.0350(9) 0.0492(10) 0.0011(9) 0.0097(8) 0.0080(7)
O11 0.025(2) 0.032(2) 0.037(3) -0.0031(19) -0.0090(19) 0.0014(18)
O12 0.028(2) 0.027(2) 0.028(2) 0.0046(18) 0.0036(18) 0.0008(18)
O9 0.032(2) 0.044(3) 0.021(2) -0.008(2) 0.0052(18) -0.005(2)
O15 0.021(2) 0.062(3) 0.035(3) -0.020(2) 0.0036(19) -0.007(2)
O16 0.023(2) 0.047(3) 0.028(2) -0.019(2) 0.0004(18) -0.0033(19)
O10 0.029(2) 0.0205(19) 0.051(3) 0.000(2) 0.002(2) -0.0031(17)
O14 0.037(2) 0.024(2) 0.045(3) 0.006(2) -0.003(2) 0.0016(19)
O13 0.029(2) 0.037(2) 0.035(2) 0.003(2) 0.003(2) 0.0058(19)
N3 0.024(3) 0.021(3) 0.027(3) 0.000(2) 0.011(2) 0.005(2)
N4 0.014(2) 0.034(3) 0.028(3) -0.011(2) -0.001(2) 0.002(2)
C23 0.032(3) 0.025(3) 0.058(4) -0.007(3) 0.014(3) 0.012(3)
C21 0.023(3) 0.024(3) 0.016(3) 0.001(3) -0.006(3) -0.002(3)
C17 0.022(3) 0.036(3) 0.024(3) -0.002(3) 0.002(3) -0.003(3)
C27 0.028(3) 0.039(4) 0.024(3) -0.017(3) -0.001(3) 0.001(3)
C29 0.056(4) 0.045(4) 0.048(4) -0.021(4) -0.003(4) 0.008(4)
C18 0.028(3) 0.026(3) 0.026(3) 0.008(3) -0.001(3) 0.001(3)
C25 0.047(4) 0.026(4) 0.054(5) -0.001(3) -0.009(3) -0.008(3)
C28 0.050(4) 0.067(5) 0.028(4) -0.002(3) 0.004(3) 0.015(4)
C30 0.032(4) 0.087(6) 0.039(4) -0.028(4) 0.013(3) -0.008(4)
C16 0.018(3) 0.026(3) 0.032(4) -0.002(3) 0.003(3) 0.006(2)
C20 0.014(3) 0.029(3) 0.029(3) -0.004(3) 0.003(3) 0.000(2)
C24 0.030(3) 0.024(3) 0.027(3) 0.002(3) 0.006(3) 0.011(3)
C22 0.028(3) 0.023(3) 0.035(3) 0.002(3) 0.001(3) 0.006(3)
C19 0.025(3) 0.025(3) 0.022(3) 0.001(2) -0.007(3) -0.001(2)
C26 0.019(3) 0.025(3) 0.026(3) -0.006(3) 0.007(3) -0.005(2)

loop_
_atom_type_symbol
_atom_type_description
_atom_type_scat_dispersion_real
_atom_type_scat_dispersion_imag
_atom_type_scat_source
C C 0.0033 0.0016 'International Tables Vol C Tables 4.2.6.8 and 6.1.1.4'
H H 0.0000 0.0000 'International Tables Vol C Tables 4.2.6.8 and 6.1.1.4'
N N 0.0061 0.0033 'International Tables Vol C Tables 4.2.6.8 and 6.1.1.4'
O O 0.0106 0.0060 'International Tables Vol C Tables 4.2.6.8 and 6.1.1.4'
S S 0.1246 0.1234 'International Tables Vol C Tables 4.2.6.8 and 6.1.1.4'

loop_
_geom_angle_atom_site_label_1
_geom_angle_atom_site_label_2
_geom_angle_atom_site_label_3
_geom_angle
C8 S1 C1 91.8(2)
C11 O8 C12 122.8(4)
C4 O3 H42 106.5
C9 O6 C10 115.3(5)
C2 O1 H221 94.0
C3 O2 H2 109.5
C6 N1 C7 117.6(5)
C6 N1 C1 124.2(4)
C7 N1 C1 116.8(4)
C11 N2 C5 120.1(4)
C11 N2 H111 107.3
C5 N2 H111 132.6
O8 C12 C15 101.7(5)
O8 C12 C14 110.1(5)
C15 C12 C14 109.6(6)
O8 C12 C13 109.4(5)
C15 C12 C13 112.5(6)
C14 C12 C13 113.0(6)
C12 C13 H13A 109.5
C12 C13 H13B 109.5
H13A C13 H13B 109.5
C12 C13 H13C 109.5
H13A C13 H13C 109.5
H13B C13 H13C 109.5
C12 C14 H14A 109.5
C12 C14 H14B 109.5
H14A C14 H14B 109.5
C12 C14 H14C 109.5
H14A C14 H14C 109.5
H14B C14 H14C 109.5
C12 C15 H15A 109.5
C12 C15 H15B 109.5
H15A C15 H15B 109.5
C12 C15 H15C 109.5
H15A C15 H15C 109.5
H15B C15 H15C 109.5
O3 C4 C3 107.0(4)
O3 C4 C5 112.4(4)
C3 C4 C5 113.2(4)
O3 C4 H41 103.2
C3 C4 H41 109.7
C5 C4 H41 110.9
O5 C9 O6 125.5(5)
O5 C9 C7 126.6(5)
O6 C9 C7 107.8(5)
O6 C10 H10A 109.5
O6 C10 H10B 109.5
H10A C10 H10B 109.5
O6 C10 H10C 109.5
H10A C10 H10C 109.5
H10B C10 H10C 109.5
N1 C7 C8 105.3(5)
N1 C7 C9 111.4(4)
C8 C7 C9 110.2(5)
N1 C7 H71 104.4
C8 C7 H71 112.5
C9 C7 H71 112.7
O7 C11 N2 125.8(5)
O7 C11 O8 124.3(5)
N2 C11 O8 109.9(5)
O2 C3 C2 105.3(4)
O2 C3 C4 109.0(4)
C2 C3 C4 116.7(4)
O2 C3 H31 93.2
C2 C3 H31 117.0
C4 C3 H31 112.4
C7 C8 S1 104.1(4)
C7 C8 H8A 110.9
S1 C8 H8A 110.9
C7 C8 H8B 110.9
S1 C8 H8B 110.9
H8A C8 H8B 109.0
N1 C1 C2 111.9(4)
N1 C1 S1 104.2(3)
C2 C1 S1 113.5(4)
N1 C1 H11 110.2
C2 C1 H11 103.8
S1 C1 H11 113.4
O4 C6 N1 121.0(5)
O4 C6 C5 121.8(5)
N1 C6 C5 117.1(5)
O1 C2 C1 112.4(4)
O1 C2 C3 112.7(4)
C1 C2 C3 112.5(4)
O1 C2 H21 112.9
C1 C2 H21 100.0
C3 C2 H21 105.5
N2 C5 C6 109.0(4)
N2 C5 C4 111.0(4)
C6 C5 C4 112.0(4)
N2 C5 H5 108.3
C6 C5 H5 108.3
C4 C5 H5 108.3
C23 S2 C16 92.1(2)
C19 O11 H192 113.8
C17 O9 H9 109.5
C26 O16 C27 120.3(4)
C18 O10 H182 121.4
C24 O14 C25 118.3(5)
C21 N3 C22 116.8(4)
C21 N3 C16 124.7(4)
C22 N3 C16 117.4(4)
C26 N4 C20 120.1(4)
C26 N4 H4 119.9
C20 N4 H4 119.9
C22 C23 S2 104.5(4)
C22 C23 H231 101.0
S2 C23 H231 110.3
C22 C23 H232 122.2
S2 C23 H232 106.2
H231 C23 H232 112.3
O12 C21 N3 120.8(5)
O12 C21 C20 121.6(5)
N3 C21 C20 117.5(5)
O9 C17 C18 113.6(4)
O9 C17 C16 111.7(5)
C18 C17 C16 112.9(4)
O9 C17 H171 111.8
C18 C17 H171 112.3
C16 C17 H171 92.9
O16 C27 C29 109.8(5)
O16 C27 C28 110.6(5)
C29 C27 C28 113.0(5)
O16 C27 C30 102.5(4)
C29 C27 C30 110.5(5)
C28 C27 C30 110.0(5)
C27 C29 H29A 109.5
C27 C29 H29B 109.5
H29A C29 H29B 109.5
C27 C29 H29C 109.5
H29A C29 H29C 109.5
H29B C29 H29C 109.5
O10 C18 C17 105.9(4)
O10 C18 C19 108.8(4)
C17 C18 C19 116.6(4)
O10 C18 H18 108.4
C17 C18 H18 108.4
C19 C18 H18 108.4
O14 C25 H25A 109.5
O14 C25 H25B 109.5
H25A C25 H25B 109.5
O14 C25 H25C 109.5
H25A C25 H25C 109.5
H25B C25 H25C 109.5
C27 C28 H28A 109.5
C27 C28 H28B 109.5
H28A C28 H28B 109.5
C27 C28 H28C 109.5
H28A C28 H28C 109.5
H28B C28 H28C 109.5
C27 C30 H30A 109.5
C27 C30 H30B 109.5
H30A C30 H30B 109.5
C27 C30 H30C 109.5
H30A C30 H30C 109.5
H30B C30 H30C 109.5
N3 C16 C17 111.4(4)
N3 C16 S2 104.7(3)
C17 C16 S2 114.1(4)
N3 C16 H161 102.4
C17 C16 H161 109.6
S2 C16 H161 113.9
N4 C20 C21 108.9(4)
N4 C20 C19 112.4(4)
C21 C20 C19 111.5(4)
N4 C20 H201 107.1
C21 C20 H201 106.6
C19 C20 H201 110.1
O13 C24 O14 124.0(5)
O13 C24 C22 126.4(5)
O14 C24 C22 109.6(5)
N3 C22 C24 110.9(4)
N3 C22 C23 105.6(4)
C24 C22 C23 109.2(5)
N3 C22 H22 110.4
C24 C22 H22 110.4
C23 C22 H22 110.4
O11 C19 C20 111.4(4)
O11 C19 C18 107.8(4)
C20 C19 C18 113.6(4)
O11 C19 H191 111.0
C20 C19 H191 119.3
C18 C19 H191 91.9
O15 C26 N4 125.3(5)
O15 C26 O16 124.9(5)
N4 C26 O16 109.8(4)

loop_
_geom_bond_atom_site_label_1
_geom_bond_atom_site_label_2
_geom_bond_distance
S1 C8 1.809(6)
S1 C1 1.817(5)
O8 C11 1.344(6)
O8 C12 1.473(7)
O3 C4 1.427(6)
O3 H42 1.0348
O6 C9 1.338(7)
O6 C10 1.441(6)
O1 C2 1.409(6)
O1 H221 1.0516
O2 C3 1.437(6)
O2 H2 0.8300
O4 C6 1.224(6)
O5 C9 1.195(6)
O7 C11 1.214(6)
N1 C6 1.356(6)
N1 C7 1.471(6)
N1 C1 1.481(6)
N2 C11 1.332(7)
N2 C5 1.448(6)
N2 H111 0.9777
C12 C15 1.495(8)
C12 C14 1.497(8)
C12 C13 1.516(9)
C13 H13A 0.9500
C13 H13B 0.9500
C13 H13C 0.9500
C14 H14A 0.9500
C14 H14B 0.9500
C14 H14C 0.9500
C15 H15A 0.9500
C15 H15B 0.9500
C15 H15C 0.9500
C4 C3 1.531(7)
C4 C5 1.539(7)
C4 H41 1.0692
C9 C7 1.531(8)
C10 H10A 0.9500
C10 H10B 0.9500
C10 H10C 0.9500
C7 C8 1.520(7)
C7 H71 1.0946
C3 C2 1.529(7)
C3 H31 1.0582
C8 H8A 0.9500
C8 H8B 0.9500
C1 C2 1.520(7)
C1 H11 1.0303
C6 C5 1.518(7)
C2 H21 0.9421
C5 H5 0.9500
S2 C23 1.810(6)
S2 C16 1.812(5)
O11 C19 1.423(6)
O11 H192 0.9434
O12 C21 1.230(6)
O9 C17 1.414(6)
O9 H9 0.8200
O15 C26 1.205(6)
O16 C26 1.353(6)
O16 C27 1.482(6)
O10 C18 1.424(6)
O10 H182 0.9411
O14 C24 1.325(6)
O14 C25 1.456(6)
O13 C24 1.205(6)
N3 C21 1.345(6)
N3 C22 1.469(7)
N3 C16 1.474(7)
N4 C26 1.337(6)
N4 C20 1.446(6)
N4 H4 0.9100
C23 C22 1.548(7)
C23 H231 1.0361
C23 H232 1.0146
C21 C20 1.523(7)
C17 C18 1.513(7)
C17 C16 1.533(7)
C17 H171 0.9287
C27 C29 1.507(8)
C27 C28 1.509(8)
C27 C30 1.520(8)
C29 H29A 0.9500
C29 H29B 0.9500
C29 H29C 0.9500
C18 C19 1.550(7)
C18 H18 0.9500
C25 H25A 0.9500
C25 H25B 0.9500
C25 H25C 0.9500
C28 H28A 0.9500
C28 H28B 0.9500
C28 H28C 0.9500
C30 H30A 0.9500
C30 H30B 0.9500
C30 H30C 0.9500
C16 H161 0.9356
C20 C19 1.529(7)
C20 H201 1.0128
C24 C22 1.512(8)
C22 H22 0.9500
C19 H191 1.0744

loop_
_geom_torsion_atom_site_label_1
_geom_torsion_atom_site_label_2
_geom_torsion_atom_site_label_3
_geom_torsion_atom_site_label_4
_geom_torsion
C11 O8 C12 C15 178.0(5)
C11 O8 C12 C14 -65.9(7)
C11 O8 C12 C13 58.8(7)
C10 O6 C9 O5 1.7(8)
C10 O6 C9 C7 178.5(4)
C6 N1 C7 C8 -169.9(5)
C1 N1 C7 C8 23.0(6)
C6 N1 C7 C9 -50.4(7)
C1 N1 C7 C9 142.5(5)
O5 C9 C7 N1 -42.7(8)
O6 C9 C7 N1 140.5(5)
O5 C9 C7 C8 73.8(7)
O6 C9 C7 C8 -102.9(5)
C5 N2 C11 O7 -3.5(9)
C5 N2 C11 O8 177.9(5)
C12 O8 C11 O7 7.6(9)
C12 O8 C11 N2 -173.8(5)
O3 C4 C3 O2 -179.7(4)
C5 C4 C3 O2 56.0(6)
O3 C4 C3 C2 61.4(6)
C5 C4 C3 C2 -63.0(6)
N1 C7 C8 S1 -40.2(5)
C9 C7 C8 S1 -160.5(4)
C1 S1 C8 C7 39.1(4)
C6 N1 C1 C2 76.2(6)
C7 N1 C1 C2 -117.6(5)
C6 N1 C1 S1 -160.9(4)
C7 N1 C1 S1 5.4(6)
C8 S1 C1 N1 -25.7(4)
C8 S1 C1 C2 96.3(4)
C7 N1 C6 O4 6.2(8)
C1 N1 C6 O4 172.3(5)
C7 N1 C6 C5 -176.7(5)
C1 N1 C6 C5 -10.5(8)
N1 C1 C2 O1 50.8(5)
S1 C1 C2 O1 -66.8(5)
N1 C1 C2 C3 -77.7(5)
S1 C1 C2 C3 164.7(3)
O2 C3 C2 O1 168.7(4)
C4 C3 C2 O1 -70.3(6)
O2 C3 C2 C1 -62.9(5)
C4 C3 C2 C1 58.0(6)
C11 N2 C5 C6 -108.4(6)
C11 N2 C5 C4 127.8(5)
O4 C6 C5 N2 -8.4(7)
N1 C6 C5 N2 174.4(4)
O4 C6 C5 C4 114.9(6)
N1 C6 C5 C4 -62.3(6)
O3 C4 C5 N2 84.5(5)
C3 C4 C5 N2 -154.1(4)
O3 C4 C5 C6 -37.5(6)
C3 C4 C5 C6 83.9(6)
C16 S2 C23 C22 37.3(4)
C22 N3 C21 O12 2.1(7)
C16 N3 C21 O12 170.0(5)
C22 N3 C21 C20 179.1(5)
C16 N3 C21 C20 -12.9(7)
C26 O16 C27 C29 -63.9(6)
C26 O16 C27 C28 61.5(6)
C26 O16 C27 C30 178.7(5)
O9 C17 C18 O10 167.7(4)
C16 C17 C18 O10 -63.9(6)
O9 C17 C18 C19 -71.2(6)
C16 C17 C18 C19 57.2(6)
C21 N3 C16 C17 77.3(6)
C22 N3 C16 C17 -114.8(5)
C21 N3 C16 S2 -158.9(4)
C22 N3 C16 S2 9.0(6)
O9 C17 C16 N3 52.5(6)
C18 C17 C16 N3 -76.9(6)
O9 C17 C16 S2 -65.8(5)
C18 C17 C16 S2 164.7(4)
C23 S2 C16 N3 -26.9(4)
C23 S2 C16 C17 95.1(4)
C26 N4 C20 C21 -103.6(5)
C26 N4 C20 C19 132.4(5)
O12 C21 C20 N4 -8.3(7)
N3 C21 C20 N4 174.7(4)
O12 C21 C20 C19 116.3(5)
N3 C21 C20 C19 -60.8(6)
C25 O14 C24 O13 1.0(8)
C25 O14 C24 C22 178.6(4)
C21 N3 C22 C24 -55.0(6)
C16 N3 C22 C24 136.1(5)
C21 N3 C22 C23 -173.2(5)
C16 N3 C22 C23 18.0(6)
O13 C24 C22 N3 -35.9(8)
O14 C24 C22 N3 146.5(5)
O13 C24 C22 C23 80.0(7)
O14 C24 C22 C23 -97.6(5)
S2 C23 C22 N3 -36.3(5)
S2 C23 C22 C24 -155.5(4)
N4 C20 C19 O11 83.9(5)
C21 C20 C19 O11 -38.6(6)
N4 C20 C19 C18 -154.1(4)
C21 C20 C19 C18 83.3(5)
O10 C18 C19 O11 -179.8(4)
C17 C18 C19 O11 60.6(6)
O10 C18 C19 C20 56.2(6)
C17 C18 C19 C20 -63.3(6)
C20 N4 C26 O15 -10.6(8)
C20 N4 C26 O16 169.0(4)
C27 O16 C26 O15 -4.4(8)
C27 O16 C26 N4 176.0(4)
